data_4310867
loop_
_publ_author_name
'Kwang-Hwa Lii'
'Sue-Lein Wang'
'Fen-Ling Liao'

_publ_section_title
;
 Cs2Pd3(P2O7)2 and Cs2Pd3(As2O7)2: A 3D Palladium Phosphate with a Tunnel
 Structure and a 2D Palladium Arsenate Containing Strings of Palladium
 Atoms
;
_journal_name_full 'Inorganic Chemistry'
_journal_page_first 2499
_journal_page_last 2502
_journal_paper_doi 10.1021/ic035438p
_journal_volume 43
_journal_year 2004
_chemical_formula_moiety Cs2Pd3(As2O7)2
_chemical_formula_sum 'As4 Cs2 O14 Pd3'
_chemical_formula_weight 1108.7
_chemical_name_systematic
; 
 ? 
;
_space_group_IT_number 85
_symmetry_cell_setting tetragonal
_symmetry_space_group_name_Hall '-P 4a'
_symmetry_space_group_name_H-M 'P 4/n :2'
_atom_sites_solution_hydrogens geom
_atom_sites_solution_primary direct
_atom_sites_solution_secondary difmap
_audit_creation_method SHELXL-97
_cell_angle_alpha 90.00
_cell_angle_beta 90.00
_cell_angle_gamma 90.00
_cell_formula_units_Z 2
_cell_length_a 16.2510(10)
_cell_length_b 16.2510(10)
_cell_length_c 5.9681(5)
_cell_measurement_temperature 295(2)
_cell_volume 1576.15(19)
_computing_molecular_graphics Diamond
_computing_structure_refinement 'SHELXL-97 (Sheldrick, 1997)'
_computing_structure_solution 'SHELXS-97 (Sheldrick, 1990)'
_diffrn_ambient_temperature 295(2)
_diffrn_measured_fraction_theta_full 0.998
_diffrn_measured_fraction_theta_max 0.998
_diffrn_measurement_device_type 'Bruker APEX CCD'
_diffrn_radiation_monochromator graphite
_diffrn_radiation_source 'fine-focus sealed tube'
_diffrn_radiation_type MoK\a
_diffrn_radiation_wavelength 0.71073
_diffrn_reflns_av_R_equivalents 0.0580
_diffrn_reflns_av_sigmaI/netI 0.0368
_diffrn_reflns_limit_h_max 21
_diffrn_reflns_limit_h_min -13
_diffrn_reflns_limit_k_max 20
_diffrn_reflns_limit_k_min -21
_diffrn_reflns_limit_l_max 7
_diffrn_reflns_limit_l_min -7
_diffrn_reflns_number 11119
_diffrn_reflns_theta_full 28.26
_diffrn_reflns_theta_max 28.26
_diffrn_reflns_theta_min 1.77
_exptl_absorpt_coefficient_mu 16.34
_exptl_absorpt_correction_T_max 0.990
_exptl_absorpt_correction_T_min 0.461
_exptl_absorpt_correction_type 'empirical based on symmetry equivalents'
_exptl_crystal_colour maroon
_exptl_crystal_density_diffrn 4.672
_exptl_crystal_density_method 'not measured'
_exptl_crystal_F_000 1968
_exptl_crystal_size_max 0.05
_exptl_crystal_size_mid 0.05
_exptl_crystal_size_min 0.01
_refine_diff_density_max 1.772
_refine_diff_density_min -1.708
_refine_diff_density_rms 0.316
_refine_ls_extinction_coef 0.00000(7)
_refine_ls_extinction_expression Fc^*^=kFc[1+0.001xFc^2^\l^3^/sin(2\q)]^-1/4^
_refine_ls_extinction_method SHELXL
_refine_ls_goodness_of_fit_ref 1.116
_refine_ls_hydrogen_treatment mixed
_refine_ls_matrix_type full
_refine_ls_number_parameters 109
_refine_ls_number_reflns 1951
_refine_ls_number_restraints 0
_refine_ls_restrained_S_all 1.116
_refine_ls_R_factor_all 0.0375
_refine_ls_R_factor_gt 0.0271
_refine_ls_shift/su_max 0.974
_refine_ls_shift/su_mean 0.009
_refine_ls_structure_factor_coef Fsqd
_refine_ls_weighting_details 'calc w=1/[\s^2^(Fo^2^)+(0.0416P)^2^+0.0000P] where P=(Fo^2^+2Fc^2^)/3'
_refine_ls_weighting_scheme calc
_refine_ls_wR_factor_gt 0.0604
_refine_ls_wR_factor_ref 0.0814
_reflns_number_gt 1603
_reflns_number_total 1951
_reflns_threshold_expression >2sigma(I)
_cod_data_source_file ic035438psi20031215_072215_2.cif
_cod_data_source_block ot19m
_cod_original_cell_volume 1576.2(4)
_cod_original_sg_symbol_H-M 'P 4/n'
_cod_database_code 4310867

loop_
_symmetry_equiv_pos_as_xyz
'x, y, z'
'-x+1/2, -y+1/2, z'
'-y+1/2, x, z'
'y, -x+1/2, z'
'-x, -y, -z'
'x-1/2, y-1/2, -z'
'y-1/2, -x, -z'
'-y, x-1/2, -z'

loop_
_atom_site_label
_atom_site_type_symbol
_atom_site_fract_x
_atom_site_fract_y
_atom_site_fract_z
_atom_site_U_iso_or_equiv
_atom_site_adp_type
_atom_site_occupancy
_atom_site_symmetry_multiplicity
_atom_site_calc_flag
_atom_site_refinement_flags
_atom_site_disorder_assembly
_atom_site_disorder_group
Cs1 Cs -0.01239(3) 0.16823(3) 0.52705(8) 0.03129(15) Uani 1 1 d . . .
Pd1 Pd 0.0000 0.5000 0.0000 0.01359(16) Uani 1 2 d S . .
Pd2 Pd -0.2500 0.2500 0.24051(11) 0.01323(16) Uani 1 2 d S . .
Pd3 Pd 0.2500 0.2500 -0.15714(16) 0.0136(2) Uani 1 4 d S . .
Pd4 Pd 0.2500 0.2500 0.31059(16) 0.0120(2) Uani 1 4 d S . .
As1 As 0.09812(4) 0.33153(4) 0.08042(11) 0.01419(16) Uani 1 1 d . . .
As2 As -0.09259(4) 0.32172(4) -0.00350(11) 0.01354(16) Uani 1 1 d . . .
O1 O 0.0670(3) 0.4221(2) 0.1845(8) 0.0192(9) Uani 1 1 d . . .
O2 O 0.1273(2) 0.2704(2) 0.2925(8) 0.0181(9) Uani 1 1 d . . .
O3 O 0.1618(3) 0.3382(2) -0.1386(8) 0.0193(9) Uani 1 1 d . . .
O4 O 0.0085(2) 0.2850(3) -0.0246(8) 0.0229(11) Uani 1 1 d . . .
O5 O -0.0960(3) 0.4242(3) -0.0063(10) 0.0313(13) Uani 1 1 d . . .
O6 O -0.1314(2) 0.2829(3) -0.2406(8) 0.0229(10) Uani 1 1 d . . .
O7 O -0.1295(3) 0.2835(3) 0.2369(8) 0.0236(10) Uani 1 1 d . . .

loop_
_atom_site_aniso_label
_atom_site_aniso_U_11
_atom_site_aniso_U_22
_atom_site_aniso_U_33
_atom_site_aniso_U_23
_atom_site_aniso_U_13
_atom_site_aniso_U_12
Cs1 0.0367(3) 0.0283(3) 0.0288(3) 0.00003(18) 0.01070(19) 0.00743(19)
Pd1 0.0103(3) 0.0086(3) 0.0218(4) -0.0006(2) -0.0008(2) -0.0001(2)
Pd2 0.0146(3) 0.0110(3) 0.0141(3) 0.000 0.000 -0.0003(2)
Pd3 0.0117(3) 0.0117(3) 0.0173(5) 0.000 0.000 0.000
Pd4 0.0100(3) 0.0100(3) 0.0158(5) 0.000 0.000 0.000
As1 0.0097(3) 0.0111(3) 0.0218(4) 0.0007(2) -0.0011(2) 0.0007(2)
As2 0.0090(3) 0.0112(3) 0.0205(4) 0.0000(2) -0.0009(2) -0.0010(2)
O1 0.025(2) 0.013(2) 0.020(2) -0.0017(18) -0.0070(19) 0.0077(17)
O2 0.012(2) 0.019(2) 0.024(3) 0.0080(19) 0.0029(17) 0.0036(16)
O3 0.018(2) 0.016(2) 0.024(2) 0.0064(18) -0.0006(18) 0.0034(17)
O4 0.008(2) 0.018(2) 0.042(3) -0.006(2) -0.0009(19) 0.0005(17)
O5 0.017(2) 0.010(2) 0.067(4) 0.004(2) -0.010(2) -0.0010(18)
O6 0.012(2) 0.033(3) 0.024(3) -0.007(2) -0.0006(18) -0.0030(17)
O7 0.020(2) 0.029(2) 0.022(3) 0.006(2) 0.0007(19) -0.0067(18)

loop_
_atom_type_symbol
_atom_type_description
_atom_type_scat_dispersion_real
_atom_type_scat_dispersion_imag
_atom_type_scat_source
O O 0.0106 0.0060 'International Tables Vol C Tables 4.2.6.8 and 6.1.1.4'
As As 0.0499 2.0058 'International Tables Vol C Tables 4.2.6.8 and 6.1.1.4'
Pd Pd -0.9988 1.0072 'International Tables Vol C Tables 4.2.6.8 and 6.1.1.4'
Cs Cs -0.3680 2.1192 'International Tables Vol C Tables 4.2.6.8 and 6.1.1.4'

loop_
_geom_angle_atom_site_label_1
_geom_angle_atom_site_label_2
_geom_angle_atom_site_label_3
_geom_angle
_geom_angle_site_symmetry_1
_geom_angle_site_symmetry_3
_geom_angle_publ_flag
O1 Cs1 O6 164.06(12) 3 1_556 ?
O1 Cs1 O2 68.49(11) 3 . ?
O6 Cs1 O2 109.95(12) 1_556 . ?
O1 Cs1 O7 104.12(12) 3 . ?
O6 Cs1 O7 60.26(12) 1_556 . ?
O2 Cs1 O7 83.05(11) . . ?
O1 Cs1 O5 123.64(12) 3 7_556 ?
O6 Cs1 O5 67.50(12) 1_556 7_556 ?
O2 Cs1 O5 144.07(12) . 7_556 ?
O7 Cs1 O5 120.03(12) . 7_556 ?
O1 Cs1 O4 144.72(11) 3 1_556 ?
O6 Cs1 O4 48.63(11) 1_556 1_556 ?
O2 Cs1 O4 89.03(12) . 1_556 ?
O7 Cs1 O4 99.47(12) . 1_556 ?
O5 Cs1 O4 61.81(12) 7_556 1_556 ?
O1 Cs1 O3 88.64(11) 3 3_556 ?
O6 Cs1 O3 106.10(11) 1_556 3_556 ?
O2 Cs1 O3 71.46(11) . 3_556 ?
O7 Cs1 O3 145.06(11) . 3_556 ?
O5 Cs1 O3 75.04(11) 7_556 3_556 ?
O4 Cs1 O3 57.72(10) 1_556 3_556 ?
O1 Cs1 O5 49.62(11) 3 7 ?
O6 Cs1 O5 115.37(12) 1_556 7 ?
O2 Cs1 O5 89.67(12) . 7 ?
O7 Cs1 O5 62.31(11) . 7 ?
O5 Cs1 O5 124.69(14) 7_556 7 ?
O4 Cs1 O5 161.75(11) 1_556 7 ?
O3 Cs1 O5 138.26(11) 3_556 7 ?
O1 Cs1 O7 127.62(10) 3 7_556 ?
O6 Cs1 O7 49.38(11) 1_556 7_556 ?
O2 Cs1 O7 156.59(10) . 7_556 ?
O7 Cs1 O7 76.60(15) . 7_556 ?
O5 Cs1 O7 46.65(11) 7_556 7_556 ?
O4 Cs1 O7 83.10(10) 1_556 7_556 ?
O3 Cs1 O7 120.92(11) 3_556 7_556 ?
O5 Cs1 O7 91.01(11) 7 7_556 ?
O1 Cs1 O6 92.03(10) 3 7 ?
O6 Cs1 O6 75.06(15) 1_556 7 ?
O2 Cs1 O6 121.14(11) . 7 ?
O7 Cs1 O6 47.31(10) . 7 ?
O5 Cs1 O6 93.54(11) 7_556 7 ?
O4 Cs1 O6 123.20(10) 1_556 7 ?
O3 Cs1 O6 166.58(10) 3_556 7 ?
O5 Cs1 O6 44.23(10) 7 7 ?
O7 Cs1 O6 49.48(10) 7_556 7 ?
O1 Cs1 Pd1 94.74(9) 3 3_556 ?
O6 Cs1 Pd1 97.59(9) 1_556 3_556 ?
O2 Cs1 Pd1 130.52(8) . 3_556 ?
O7 Cs1 Pd1 146.07(8) . 3_556 ?
O5 Cs1 Pd1 30.26(8) 7_556 3_556 ?
O4 Cs1 Pd1 79.19(9) 1_556 3_556 ?
O3 Cs1 Pd1 61.58(7) 3_556 3_556 ?
O5 Cs1 Pd1 114.94(8) 7 3_556 ?
O7 Cs1 Pd1 69.56(7) 7_556 3_556 ?
O6 Cs1 Pd1 105.01(7) 7 3_556 ?
O1 Cs1 As2 169.62(8) 3 1_556 ?
O6 Cs1 As2 22.95(8) 1_556 1_556 ?
O2 Cs1 As2 102.69(8) . 1_556 ?
O7 Cs1 As2 79.51(9) . 1_556 ?
O5 Cs1 As2 60.22(8) 7_556 1_556 ?
O4 Cs1 As2 25.84(7) 1_556 1_556 ?
O3 Cs1 As2 83.16(8) 3_556 1_556 ?
O5 Cs1 As2 138.18(8) 7 1_556 ?
O7 Cs1 As2 62.53(7) 7_556 1_556 ?
O6 Cs1 As2 97.43(7) 7 1_556 ?
Pd1 Cs1 As2 86.968(14) 3_556 1_556 ?
O5 Pd1 O5 180.0 5_565 . ?
O5 Pd1 O1 92.62(19) 5_565 5_565 ?
O5 Pd1 O1 87.38(19) . 5_565 ?
O5 Pd1 O1 87.38(19) 5_565 . ?
O5 Pd1 O1 92.62(19) . . ?
O1 Pd1 O1 180.00(18) 5_565 . ?
O5 Pd1 Cs1 124.30(16) 5_565 8_566 ?
O5 Pd1 Cs1 55.70(16) . 8_566 ?
O1 Pd1 Cs1 92.81(13) 5_565 8_566 ?
O1 Pd1 Cs1 87.19(13) . 8_566 ?
O5 Pd1 Cs1 55.70(16) 5_565 4_554 ?
O5 Pd1 Cs1 124.30(16) . 4_554 ?
O1 Pd1 Cs1 87.19(13) 5_565 4_554 ?
O1 Pd1 Cs1 92.81(13) . 4_554 ?
Cs1 Pd1 Cs1 180.0 8_566 4_554 ?
O5 Pd1 Cs1 123.95(15) 5_565 8_565 ?
O5 Pd1 Cs1 56.05(15) . 8_565 ?
O1 Pd1 Cs1 42.17(12) 5_565 8_565 ?
O1 Pd1 Cs1 137.83(12) . 8_565 ?
Cs1 Pd1 Cs1 94.764(11) 8_566 8_565 ?
Cs1 Pd1 Cs1 85.236(11) 4_554 8_565 ?
O5 Pd1 Cs1 56.05(15) 5_565 4 ?
O5 Pd1 Cs1 123.95(15) . 4 ?
O1 Pd1 Cs1 137.83(12) 5_565 4 ?
O1 Pd1 Cs1 42.17(12) . 4 ?
Cs1 Pd1 Cs1 85.236(11) 8_566 4 ?
Cs1 Pd1 Cs1 94.764(11) 4_554 4 ?
Cs1 Pd1 Cs1 180.0 8_565 4 ?
O6 Pd2 O6 180.0(3) 8_565 7 ?
O6 Pd2 O7 90.02(17) 8_565 2_455 ?
O6 Pd2 O7 89.98(17) 7 2_455 ?
O6 Pd2 O7 89.98(17) 8_565 . ?
O6 Pd2 O7 90.02(17) 7 . ?
O7 Pd2 O7 178.8(3) 2_455 . ?
O6 Pd2 Pd2 90.02(14) 8_565 7 ?
O6 Pd2 Pd2 90.02(14) 7 7 ?
O7 Pd2 Pd2 89.39(14) 2_455 7 ?
O7 Pd2 Pd2 89.39(14) . 7 ?
O6 Pd2 Pd2 89.98(14) 8_565 7_556 ?
O6 Pd2 Pd2 89.98(14) 7 7_556 ?
O7 Pd2 Pd2 90.61(14) 2_455 7_556 ?
O7 Pd2 Pd2 90.61(14) . 7_556 ?
Pd2 Pd2 Pd2 180.0 7 7_556 ?
O6 Pd2 Cs1 38.70(13) 8_565 8_566 ?
O6 Pd2 Cs1 141.28(14) 7 8_566 ?
O7 Pd2 Cs1 122.68(12) 2_455 8_566 ?
O7 Pd2 Cs1 57.78(13) . 8_566 ?
Pd2 Pd2 Cs1 108.763(11) 7 8_566 ?
Pd2 Pd2 Cs1 71.237(11) 7_556 8_566 ?
O6 Pd2 Cs1 141.28(14) 8_565 7_556 ?
O6 Pd2 Cs1 38.70(13) 7 7_556 ?
O7 Pd2 Cs1 57.78(13) 2_455 7_556 ?
O7 Pd2 Cs1 122.68(12) . 7_556 ?
Pd2 Pd2 Cs1 108.763(11) 7 7_556 ?
Pd2 Pd2 Cs1 71.237(11) 7_556 7_556 ?
Cs1 Pd2 Cs1 142.47(2) 8_566 7_556 ?
O6 Pd2 Cs1 121.49(13) 8_565 . ?
O6 Pd2 Cs1 58.49(13) 7 . ?
O7 Pd2 Cs1 139.82(13) 2_455 . ?
O7 Pd2 Cs1 40.90(13) . . ?
Pd2 Pd2 Cs1 112.722(10) 7 . ?
Pd2 Pd2 Cs1 67.278(10) 7_556 . ?
Cs1 Pd2 Cs1 82.863(6) 8_566 . ?
Cs1 Pd2 Cs1 82.863(6) 7_556 . ?
O6 Pd2 Cs1 58.49(13) 8_565 2_455 ?
O6 Pd2 Cs1 121.49(13) 7 2_455 ?
O7 Pd2 Cs1 40.90(13) 2_455 2_455 ?
O7 Pd2 Cs1 139.82(13) . 2_455 ?
Pd2 Pd2 Cs1 112.722(10) 7 2_455 ?
Pd2 Pd2 Cs1 67.278(10) 7_556 2_455 ?
Cs1 Pd2 Cs1 82.863(6) 8_566 2_455 ?
Cs1 Pd2 Cs1 82.863(6) 7_556 2_455 ?
Cs1 Pd2 Cs1 134.56(2) . 2_455 ?
O3 Pd3 O3 89.831(15) 4 . ?
O3 Pd3 O3 173.8(3) 4 3 ?
O3 Pd3 O3 89.831(15) . 3 ?
O3 Pd3 O3 89.831(15) 4 2 ?
O3 Pd3 O3 173.8(3) . 2 ?
O3 Pd3 O3 89.830(15) 3 2 ?
O3 Pd3 Pd4 86.88(13) 4 . ?
O3 Pd3 Pd4 86.88(13) . . ?
O3 Pd3 Pd4 86.88(13) 3 . ?
O3 Pd3 Pd4 86.88(13) 2 . ?
O3 Pd3 Pd4 93.12(13) 4 1_554 ?
O3 Pd3 Pd4 93.12(13) . 1_554 ?
O3 Pd3 Pd4 93.12(13) 3 1_554 ?
O3 Pd3 Pd4 93.12(13) 2 1_554 ?
Pd4 Pd3 Pd4 180.0 . 1_554 ?
O2 Pd4 O2 89.838(14) 4 . ?
O2 Pd4 O2 173.9(3) 4 3 ?
O2 Pd4 O2 89.838(15) . 3 ?
O2 Pd4 O2 89.838(15) 4 2 ?
O2 Pd4 O2 173.9(3) . 2 ?
O2 Pd4 O2 89.838(15) 3 2 ?
O2 Pd4 Pd3 86.95(13) 4 . ?
O2 Pd4 Pd3 86.95(13) . . ?
O2 Pd4 Pd3 86.95(13) 3 . ?
O2 Pd4 Pd3 86.95(13) 2 . ?
O2 Pd4 Pd3 93.05(13) 4 1_556 ?
O2 Pd4 Pd3 93.05(13) . 1_556 ?
O2 Pd4 Pd3 93.05(13) 3 1_556 ?
O2 Pd4 Pd3 93.05(13) 2 1_556 ?
Pd3 Pd4 Pd3 180.0 . 1_556 ?
O3 As1 O1 114.8(2) . . ?
O3 As1 O2 117.0(2) . . ?
O1 As1 O2 109.0(2) . . ?
O3 As1 O4 105.2(2) . . ?
O1 As1 O4 105.1(2) . . ?
O2 As1 O4 104.4(2) . . ?
O3 As1 Cs1 106.74(15) . 4 ?
O1 As1 Cs1 38.61(14) . 4 ?
O2 As1 Cs1 81.75(15) . 4 ?
O4 As1 Cs1 139.99(15) . 4 ?
O3 As1 Cs1 143.96(14) . . ?
O1 As1 Cs1 101.08(16) . . ?
O2 As1 Cs1 42.46(14) . . ?
O4 As1 Cs1 66.23(17) . . ?
Cs1 As1 Cs1 99.17(2) 4 . ?
O5 As2 O6 110.8(2) . . ?
O5 As2 O7 111.6(3) . . ?
O6 As2 O7 116.7(2) . . ?
O5 As2 O4 111.8(2) . . ?
O6 As2 O4 99.5(2) . . ?
O7 As2 O4 105.7(2) . . ?
O5 As2 Cs1 129.2(2) . 1_554 ?
O6 As2 Cs1 44.79(14) . 1_554 ?
O7 As2 Cs1 119.27(16) . 1_554 ?
O4 As2 Cs1 55.08(16) . 1_554 ?
O5 As2 Cs1 48.8(2) . 8_566 ?
O6 As2 Cs1 136.07(14) . 8_566 ?
O7 As2 Cs1 62.82(16) . 8_566 ?
O4 As2 Cs1 123.65(16) . 8_566 ?
Cs1 As2 Cs1 177.563(19) 1_554 8_566 ?
O5 As2 Cs1 127.31(19) . . ?
O6 As2 Cs1 121.76(16) . . ?
O7 As2 Cs1 41.55(15) . . ?
O4 As2 Cs1 64.20(17) . . ?
Cs1 As2 Cs1 93.240(17) 1_554 . ?
Cs1 As2 Cs1 87.770(15) 8_566 . ?
O5 As2 Cs1 50.02(19) . 8_565 ?
O6 As2 Cs1 60.96(16) . 8_565 ?
O7 As2 Cs1 138.72(15) . 8_565 ?
O4 As2 Cs1 115.39(17) . 8_565 ?
Cs1 As2 Cs1 88.566(15) 1_554 8_565 ?
Cs1 As2 Cs1 90.344(16) 8_566 8_565 ?
Cs1 As2 Cs1 177.219(18) . 8_565 ?
As1 O1 Pd1 121.1(2) . . ?
As1 O1 Cs1 121.04(19) . 4 ?
Pd1 O1 Cs1 111.31(16) . 4 ?
As1 O2 Pd4 114.6(2) . . ?
As1 O2 Cs1 116.40(18) . . ?
Pd4 O2 Cs1 127.00(17) . . ?
As1 O3 Pd3 115.7(2) . . ?
As1 O3 Cs1 121.49(18) . 4_554 ?
Pd3 O3 Cs1 121.61(17) . 4_554 ?
As2 O4 As1 127.2(3) . . ?
As2 O4 Cs1 99.08(18) . 1_554 ?
As1 O4 Cs1 128.5(2) . 1_554 ?
As2 O5 Pd1 126.3(3) . . ?
As2 O5 Cs1 108.6(2) . 8_566 ?
Pd1 O5 Cs1 94.04(18) . 8_566 ?
As2 O5 Cs1 108.4(2) . 8_565 ?
Pd1 O5 Cs1 95.65(18) . 8_565 ?
Cs1 O5 Cs1 124.69(14) 8_566 8_565 ?
As2 O6 Pd2 117.7(2) . 7 ?
As2 O6 Cs1 112.26(19) . 1_554 ?
Pd2 O6 Cs1 116.87(18) 7 1_554 ?
As2 O6 Cs1 96.33(18) . 8_565 ?
Pd2 O6 Cs1 94.76(15) 7 8_565 ?
Cs1 O6 Cs1 115.81(14) 1_554 8_565 ?
As2 O7 Pd2 117.0(2) . . ?
As2 O7 Cs1 118.0(2) . . ?
Pd2 O7 Cs1 114.39(17) . . ?
As2 O7 Cs1 93.15(17) . 8_566 ?
Pd2 O7 Cs1 94.19(15) . 8_566 ?
Cs1 O7 Cs1 115.26(14) . 8_566 ?

loop_
_geom_bond_atom_site_label_1
_geom_bond_atom_site_label_2
_geom_bond_distance
_geom_bond_site_symmetry_2
_geom_bond_publ_flag
Cs1 O1 3.006(4) 3 ?
Cs1 O6 3.023(4) 1_556 ?
Cs1 O2 3.142(4) . ?
Cs1 O7 3.183(4) . ?
Cs1 O5 3.259(6) 7_556 ?
Cs1 O4 3.297(5) 1_556 ?
Cs1 O3 3.465(4) 3_556 ?
Cs1 O5 3.478(5) 7 ?
Cs1 O7 3.659(5) 7_556 ?
Cs1 O6 3.788(5) 7 ?
Cs1 Pd1 3.9347(5) 3_556 ?
Cs1 As2 3.9712(8) 1_556 ?
Pd1 O5 1.988(5) 5_565 ?
Pd1 O5 1.988(5) . ?
Pd1 O1 2.000(4) 5_565 ?
Pd1 O1 2.000(4) . ?
Pd1 Cs1 3.9347(5) 8_566 ?
Pd1 Cs1 3.9347(5) 4_554 ?
Pd1 Cs1 4.1724(5) 8_565 ?
Pd1 Cs1 4.1724(5) 4 ?
Pd2 O6 2.000(4) 8_565 ?
Pd2 O6 2.000(4) 7 ?
Pd2 O7 2.032(4) 2_455 ?
Pd2 O7 2.032(4) . ?
Pd2 Pd2 2.8708(13) 7 ?
Pd2 Pd2 3.0973(13) 7_556 ?
Pd2 Cs1 4.3128(6) 8_566 ?
Pd2 Cs1 4.3128(6) 7_556 ?
Pd2 Cs1 4.4273(6) 2_455 ?
Pd3 O3 2.030(4) 4 ?
Pd3 O3 2.030(4) . ?
Pd3 O3 2.030(4) 3 ?
Pd3 O3 2.030(4) 2 ?
Pd3 Pd4 2.7915(13) . ?
Pd3 Pd4 3.1766(13) 1_554 ?
Pd4 O2 2.024(4) 4 ?
Pd4 O2 2.024(4) . ?
Pd4 O2 2.024(4) 3 ?
Pd4 O2 2.024(4) 2 ?
Pd4 Pd3 3.1766(13) 1_556 ?
As1 O3 1.671(4) . ?
As1 O1 1.676(4) . ?
As1 O2 1.678(4) . ?
As1 O4 1.757(4) . ?
As1 Cs1 4.1282(8) 4 ?
As2 O5 1.667(5) . ?
As2 O6 1.673(5) . ?
As2 O7 1.675(5) . ?
As2 O4 1.753(4) . ?
As2 Cs1 3.9712(8) 1_554 ?
As2 Cs1 4.1066(8) 8_566 ?
As2 Cs1 4.3060(8) 8_565 ?
O1 Cs1 3.006(4) 4 ?
O3 Cs1 3.465(4) 4_554 ?
O4 Cs1 3.297(5) 1_554 ?
O5 Cs1 3.259(6) 8_566 ?
O5 Cs1 3.478(5) 8_565 ?
O6 Pd2 2.000(4) 7 ?
O6 Cs1 3.023(4) 1_554 ?
O6 Cs1 3.788(5) 8_565 ?
O7 Cs1 3.659(5) 8_566 ?
